data_1570137
loop_
_publ_author_name
'Boudie, Claire'
'Mar&#xe9;chal, Manuel'
'Ah-Lung, Guillaume'
'Jacquemin, Johan'
'Nockemann, Peter'

_publ_section_title
;
 Tuneable-by-design copper oxide nanoparticles in ionic liquid nanofluids.
;
_journal_issue 45
_journal_name_full Nanoscale
_journal_page_first 18423
_journal_page_last 18434
_journal_paper_doi 10.1039/d3nr04159j
_journal_volume 15
_journal_year 2023
_chemical_formula_moiety '4(C16 H28 Cu O8), 6(C6 H11 N2), 2(C6 H7.5 N2)'
_chemical_formula_sum 'C112 H193 Cu4 N16 O32'
_chemical_formula_weight 2529.97
_space_group_crystal_system triclinic
_space_group_IT_number 2
_space_group_name_Hall '-P 1'
_space_group_name_H-M_alt 'P -1'
_atom_sites_solution_hydrogens geom
_atom_sites_solution_primary dual
_audit_creation_date 2023-08-16
_audit_creation_method
;
Olex2 1.5
(compiled 2023.03.06 svn.rbb2c1857 for OlexSys, GUI svn.r6748)
;
_audit_update_record
;
2023-08-17 deposited with the CCDC.	2023-10-16 downloaded from the CCDC.
;
_cell_angle_alpha 65.732(5)
_cell_angle_beta 77.128(4)
_cell_angle_gamma 67.802(5)
_cell_formula_units_Z 1
_cell_length_a 14.3866(6)
_cell_length_b 15.9472(9)
_cell_length_c 17.1521(8)
_cell_measurement_reflns_used 9457
_cell_measurement_temperature 100
_cell_measurement_theta_max 72.2310
_cell_measurement_theta_min 4.1620
_cell_volume 3310.9(3)
_computing_cell_refinement
;
CrysAlisPro, Agilent Technologies,
Version 1.171.37.35 (release 13-08-2014 CrysAlis171 .NET)
(compiled Aug 13 2014,18:06:01)
;
_computing_data_collection
;
CrysAlisPro, Agilent Technologies,
Version 1.171.37.35 (release 13-08-2014 CrysAlis171 .NET)
(compiled Aug 13 2014,18:06:01)
;
_computing_data_reduction
;
CrysAlisPro, Agilent Technologies,
Version 1.171.37.35 (release 13-08-2014 CrysAlis171 .NET)
(compiled Aug 13 2014,18:06:01)
;
_computing_molecular_graphics 'Olex2 1.5 (Dolomanov et al., 2009)'
_computing_publication_material 'Olex2 1.5 (Dolomanov et al., 2009)'
_computing_structure_refinement 'SHELXL 2019/3 (Sheldrick, 2015)'
_computing_structure_solution 'SHELXT 2018/2 (Sheldrick, 2018)'
_diffrn_ambient_environment N~2~
_diffrn_ambient_temperature 100
_diffrn_detector 'CCD plate'
_diffrn_detector_area_resol_mean 8.0509
_diffrn_detector_type EosS2
_diffrn_measured_fraction_theta_full 0.998
_diffrn_measured_fraction_theta_max 0.971
_diffrn_measurement_details
;
#__ type_ start__ end____ width___ exp.time_
  1 omega  -19.00   32.00   1.0000    1.7000
omega____ theta____ kappa____ phi______ frames
    -       35.2955  -57.0000   30.0000 51

#__ type_ start__ end____ width___ exp.time_
  2 omega    5.00   47.00   1.0000    1.7000
omega____ theta____ kappa____ phi______ frames
    -       35.2955  -57.0000  -30.0000 42

#__ type_ start__ end____ width___ exp.time_
  3 omega   10.00   52.00   1.0000    1.7000
omega____ theta____ kappa____ phi______ frames
    -       35.2955  -57.0000  -90.0000 42

#__ type_ start__ end____ width___ exp.time_
  4 omega   24.00   85.00   1.0000    1.7000
omega____ theta____ kappa____ phi______ frames
    -       35.2955 -125.0000 -150.0000 61

#__ type_ start__ end____ width___ exp.time_
  5 omega   30.00   83.00   1.0000    1.7000
omega____ theta____ kappa____ phi______ frames
    -       35.2955 -125.0000  -60.0000 53

#__ type_ start__ end____ width___ exp.time_
  6 omega   47.00   86.00   1.0000    1.7000
omega____ theta____ kappa____ phi______ frames
    -       35.2955 -125.0000   60.0000 39

#__ type_ start__ end____ width___ exp.time_
  7 omega   49.00   96.00   1.0000    6.8200
omega____ theta____ kappa____ phi______ frames
    -      107.3909  -45.0000    0.0000 47

#__ type_ start__ end____ width___ exp.time_
  8 omega   57.00  108.00   1.0000    6.8200
omega____ theta____ kappa____ phi______ frames
    -      107.3909  -95.0000   30.0000 51

#__ type_ start__ end____ width___ exp.time_
  9 omega   73.00  102.00   1.0000    6.8200
omega____ theta____ kappa____ phi______ frames
    -      107.3909  -95.0000  -60.0000 29

#__ type_ start__ end____ width___ exp.time_
 10 omega   79.00  125.00   1.0000    6.8200
omega____ theta____ kappa____ phi______ frames
    -      107.3909  -61.0000  -90.0000 46

#__ type_ start__ end____ width___ exp.time_
 11 omega   49.00   76.00   1.0000    6.8200
omega____ theta____ kappa____ phi______ frames
    -      107.3909  -95.0000 -180.0000 27

#__ type_ start__ end____ width___ exp.time_
 12 omega   43.00  105.00   1.0000    6.8200
omega____ theta____ kappa____ phi______ frames
    -      107.3909  -95.0000 -150.0000 62

#__ type_ start__ end____ width___ exp.time_
 13 omega   43.00   98.00   1.0000    6.8200
omega____ theta____ kappa____ phi______ frames
    -      107.3909  -45.0000 -120.0000 55

#__ type_ start__ end____ width___ exp.time_
 14 omega   38.00  115.00   1.0000    6.8200
omega____ theta____ kappa____ phi______ frames
    -      107.3909 -111.0000  -60.0000 77

#__ type_ start__ end____ width___ exp.time_
 15 omega   39.00   98.00   1.0000    6.8200
omega____ theta____ kappa____ phi______ frames
    -      107.3909  -45.0000 -180.0000 59

#__ type_ start__ end____ width___ exp.time_
 16 omega   30.00   96.00   1.0000    1.7000
omega____ theta____ kappa____ phi______ frames
    -       35.2955   57.0000 -120.0000 66

#__ type_ start__ end____ width___ exp.time_
 17 omega   43.00   89.00   1.0000    1.7000
omega____ theta____ kappa____ phi______ frames
    -       35.2955   57.0000  -60.0000 46

#__ type_ start__ end____ width___ exp.time_
 18 omega   90.00  174.00   1.0000    6.8200
omega____ theta____ kappa____ phi______ frames
    -      107.3909   45.0000    0.0000 84

#__ type_ start__ end____ width___ exp.time_
 19 omega   55.00  114.00   1.0000    6.8200
omega____ theta____ kappa____ phi______ frames
    -      107.3909 -111.0000  150.0000 59

#__ type_ start__ end____ width___ exp.time_
 20 omega   46.00   73.00   1.0000    6.8200
omega____ theta____ kappa____ phi______ frames
    -      107.3909  -95.0000  120.0000 27

#__ type_ start__ end____ width___ exp.time_
 21 omega   39.00   88.00   1.0000    6.8200
omega____ theta____ kappa____ phi______ frames
    -      107.3909  -45.0000   90.0000 49

#__ type_ start__ end____ width___ exp.time_
 22 omega   41.00   87.00   1.0000    6.8200
omega____ theta____ kappa____ phi______ frames
    -      107.3909  -30.0000   30.0000 46

#__ type_ start__ end____ width___ exp.time_
 23 omega   41.00   74.00   1.0000    6.8200
omega____ theta____ kappa____ phi______ frames
    -      107.3909  -30.0000  120.0000 33

#__ type_ start__ end____ width___ exp.time_
 24 omega   39.00   70.00   1.0000    6.8200
omega____ theta____ kappa____ phi______ frames
    -      107.3909  -30.0000  -30.0000 31

#__ type_ start__ end____ width___ exp.time_
 25 omega   42.00  176.00   1.0000    6.8200
omega____ theta____ kappa____ phi______ frames
    -      107.3909    0.0000  -30.0000 134

#__ type_ start__ end____ width___ exp.time_
 26 omega  -21.00   97.00   1.0000    1.7000
omega____ theta____ kappa____ phi______ frames
    -       35.2955    0.0000   60.0000 118

#__ type_ start__ end____ width___ exp.time_
 27 omega  -28.00   -3.00   1.0000    1.7000
omega____ theta____ kappa____ phi______ frames
    -       35.2955  -57.0000  -90.0000 25

#__ type_ start__ end____ width___ exp.time_
 28 omega  -29.00    3.00   1.0000    1.7000
omega____ theta____ kappa____ phi______ frames
    -       35.2955  -57.0000  -30.0000 32

#__ type_ start__ end____ width___ exp.time_
 29 omega  -19.00   51.00   1.0000    1.7000
omega____ theta____ kappa____ phi______ frames
    -       35.2955  -57.0000   60.0000 70
;
_diffrn_measurement_device 'four-circle diffractometer'
_diffrn_measurement_device_type 'SuperNova, Dual, Cu at zero, EosS2'
_diffrn_measurement_method '\w scans'
_diffrn_orient_matrix_UB_11 -0.0181190000
_diffrn_orient_matrix_UB_12 -0.0683143000
_diffrn_orient_matrix_UB_13 -0.0332974000
_diffrn_orient_matrix_UB_21 -0.0583205000
_diffrn_orient_matrix_UB_22 -0.0404912000
_diffrn_orient_matrix_UB_23 0.0860451000
_diffrn_orient_matrix_UB_31 -0.0986538000
_diffrn_orient_matrix_UB_32 0.0788829000
_diffrn_orient_matrix_UB_33 -0.0354549000
_diffrn_radiation_monochromator mirror
_diffrn_radiation_probe x-ray
_diffrn_radiation_type 'Cu K\a'
_diffrn_radiation_wavelength 1.54184
_diffrn_reflns_av_R_equivalents 0.0375
_diffrn_reflns_av_unetI/netI 0.0573
_diffrn_reflns_Laue_measured_fraction_full 0.998
_diffrn_reflns_Laue_measured_fraction_max 0.971
_diffrn_reflns_limit_h_max 14
_diffrn_reflns_limit_h_min -17
_diffrn_reflns_limit_k_max 19
_diffrn_reflns_limit_k_min -18
_diffrn_reflns_limit_l_max 20
_diffrn_reflns_limit_l_min -20
_diffrn_reflns_number 22643
_diffrn_reflns_point_group_measured_fraction_full 0.998
_diffrn_reflns_point_group_measured_fraction_max 0.971
_diffrn_reflns_theta_full 67.684
_diffrn_reflns_theta_max 72.617
_diffrn_reflns_theta_min 4.198
_diffrn_source 'sealed X-ray tube'
_diffrn_source_type 'SuperNova (Cu) X-ray Source'
_exptl_absorpt_coefficient_mu 1.346
_exptl_absorpt_correction_T_max 1.00000
_exptl_absorpt_correction_T_min 0.55194
_exptl_absorpt_correction_type multi-scan
_exptl_absorpt_process_details
;
CrysAlisPro, Agilent Technologies,
Version 1.171.37.35 (release 13-08-2014 CrysAlis171 .NET)
(compiled Aug 13 2014,18:06:01)
Empirical absorption correction using spherical harmonics,
 implemented in SCALE3 ABSPACK scaling algorithm.
;
_exptl_crystal_colour 'clear light blue'
_exptl_crystal_colour_lustre clear
_exptl_crystal_colour_modifier light
_exptl_crystal_colour_primary blue
_exptl_crystal_density_diffrn 1.269
_exptl_crystal_description cube
_exptl_crystal_F_000 1349
_exptl_crystal_size_max 0.2
_exptl_crystal_size_mid 0.2
_exptl_crystal_size_min 0.2
_refine_diff_density_max 0.764
_refine_diff_density_min -0.706
_refine_diff_density_rms 0.081
_refine_ls_extinction_method none
_refine_ls_goodness_of_fit_ref 1.111
_refine_ls_hydrogen_treatment constr
_refine_ls_matrix_type full
_refine_ls_number_parameters 830
_refine_ls_number_reflns 12772
_refine_ls_number_restraints 0
_refine_ls_restrained_S_all 1.111
_refine_ls_R_factor_all 0.0814
_refine_ls_R_factor_gt 0.0637
_refine_ls_shift/su_max 0.001
_refine_ls_shift/su_mean 0.000
_refine_ls_structure_factor_coef Fsqd
_refine_ls_weighting_details 'w=1/[\s^2^(Fo^2^)+(0.0541P)^2^+10.2718P] where P=(Fo^2^+2Fc^2^)/3'
_refine_ls_weighting_scheme calc
_refine_ls_wR_factor_gt 0.1767
_refine_ls_wR_factor_ref 0.1863
_reflns_Friedel_coverage 0.000
_reflns_number_gt 10077
_reflns_number_total 12772
_reflns_threshold_expression 'I > 2\s(I)'
_cod_data_source_file d3nr04159j2.cif
_cod_data_source_block exp_14
_cod_depositor_comments 'Adding full bibliography for 1570136--1570139.cif.'
_cod_database_code 1570137
_shelx_shelxl_version_number 2019/3
_chemical_oxdiff_formula 'C11 H10 N O'
_shelx_space_group_comment
;
The symmetry employed for this shelxl refinement is uniquely defined
by the following loop, which should always be used as a source of
symmetry information in preference to the above space-group names.
They are only intended as comments.
;
_shelx_estimated_absorpt_t_max 0.775
_shelx_estimated_absorpt_t_min 0.775
_reflns_odcompleteness_completeness 99.81
_reflns_odcompleteness_iscentric 1
_reflns_odcompleteness_theta 66.97
_olex2_refinement_description
;
1. Fixed Uiso
 At 1.2 times of:
  All C(H) groups, All C(H,H) groups, All C(H,H,H,H) groups
 At 1.5 times of:
  All C(H,H,H) groups, All C(H,H,H,H,H,H) groups
2. Others
 Fixed Sof: H2(0.5) HF(0.5) HG(0.5) H01C(0.5) H01D(0.5) H01A(0.5) H01B(0.5)
 H3(0.5) HH(0.5) HI(0.5) C01X(0.5) H01N(0.5) H01O(0.5) C020(0.5) H02A(0.5)
 H02B(0.5) H02C(0.5) C023(0.5) H02V(0.5) H02W(0.5) H02X(0.5) H02G(0.5)
 H02H(0.5) H02I(0.5) H02D(0.5) H02E(0.5) H02F(0.5) C025(0.5) H02J(0.5)
 H02K(0.5) C027(0.5) H02T(0.5) H02U(0.5) C5(0.5) H5A(0.5) H5B(0.5) C6(0.5)
 H6A(0.5) H6B(0.5) C7(0.5) H7A(0.5) H7B(0.5) C1(0.5) H1A(0.5) H1B(0.5) C2(0.5)
 H2A(0.5) H2B(0.5) C3(0.5) H3A(0.5) H3B(0.5) H3C(0.5) C4(0.5) H4A(0.5) H4B(0.5)
 H4C(0.5) C11(0.5) H11A(0.5) H11B(0.5) C23(0.5) H23A(0.5) H23B(0.5) C35(0.5)
 H35A(0.5) H35B(0.5) H35C(0.5) C8(0.5)
3.a Secondary CH2 refined with riding coordinates:
 C00U(H00A,H00B), C015(H01R,H01S), C016(H7,HB), C01D(H9,HE), C01G(H01C,H01D),
 C01G(H01A,H01B), C01H(H01E,H01F), C01I(H01T,H01U), C01P(H01J,H01K), C01T(H01L,
 H01M), C01U(H01Y,HR), C01V(H01Z,HS), C01W(H01,HT), C01X(H01N,H01O), C01Z(H01P,
 H01Q), C021(H02O,H02P), C025(H02J,H02K), C027(H02T,H02U), C5(H5A,H5B), C6(H6A,
 H6B), C7(H7A,H7B), C1(H1A,H1B), C2(H2A,H2B), C11(H11A,H11B), C23(H23A,H23B)
3.b Aromatic/amide H refined with riding coordinates:
 C00Q(H00Q), C00S(H00S), C00V(H00V), C00W(H00W), C00X(H00X), C00Z(H00Z),
 C010(H010), C012(H012), C014(H014), C019(H019), C01F(H10), C01J(H11)
3.c Idealised Me refined as rotating group:
 C013(H6,H,HA), C01B(H4,HC,HD), C01E(H2,HF,HG), C01K(H3,HH,HI), C01L(H5,HJ,HK),
  C01M(H12,HL,HM), C01N(H01G,H01H,H01I), C01O(H13,HN,HO), C01Q(H8,HP,HQ),
 C01R(H01V,H01W,H01X), C01Y(H1,HU,HV), C020(H02A,H02B,H02C), C022(H02Q,H02R,
 H02S), C023(H02V,H02W,H02X), C024(H02G,H02H,H02I), C024(H02D,H02E,H02F),
 C026(H02L,H02M,H02N), C3(H3A,H3B,H3C), C4(H4A,H4B,H4C), C35(H35A,H35B,H35C)
;
_olex2_submission_special_instructions 'No special instructions were received'

loop_
_space_group_symop_operation_xyz
'x, y, z'
'-x, -y, -z'

loop_
_atom_site_label
_atom_site_type_symbol
_atom_site_fract_x
_atom_site_fract_y
_atom_site_fract_z
_atom_site_U_iso_or_equiv
_atom_site_adp_type
_atom_site_occupancy
_atom_site_site_symmetry_order
_atom_site_calc_flag
_atom_site_refinement_flags_posn
_atom_site_refinement_flags_adp
_atom_site_refinement_flags_occupancy
_atom_site_disorder_assembly
_atom_site_disorder_group
Cu01 Cu 0.68525(4) 0.70518(4) 0.78109(3) 0.02326(15) Uani 1 1 d . . . . .
Cu02 Cu 0.69710(4) 0.68898(4) 0.27940(3) 0.02557(15) Uani 1 1 d . . . . .
O003 O 0.8312(2) 0.6765(2) 0.21922(17) 0.0271(6) Uani 1 1 d . . . . .
O004 O 0.6489(2) 0.6184(2) 0.74859(16) 0.0274(6) Uani 1 1 d . . . . .
O005 O 0.7657(2) 0.7394(2) 0.67275(18) 0.0307(6) Uani 1 1 d . . . . .
O006 O 0.7134(2) 0.5545(2) 0.29787(18) 0.0302(6) Uani 1 1 d . . . . .
O007 O 0.5952(2) 0.6752(2) 0.88670(17) 0.0306(6) Uani 1 1 d . . . . .
O008 O 0.6860(2) 0.8184(2) 0.27062(18) 0.0315(7) Uani 1 1 d . . . . .
O009 O 0.7761(2) 0.7942(2) 0.09556(17) 0.0297(6) Uani 1 1 d . . . . .
O00A O 0.7294(2) 0.7804(2) 0.82083(18) 0.0297(6) Uani 1 1 d . . . . .
O00B O 0.7548(2) 0.5001(2) 0.84373(19) 0.0349(7) Uani 1 1 d . . . . .
O00C O 0.5591(2) 0.7043(2) 0.32915(18) 0.0381(8) Uani 1 1 d . . . . .
O00D O 0.4823(2) 0.7889(2) 0.79590(19) 0.0377(7) Uani 1 1 d . . . . .
O00E O 0.5028(3) 0.7966(3) 0.19975(19) 0.0426(8) Uani 1 1 d . . . . .
N00F N 0.7559(2) 0.5748(2) 1.06337(19) 0.0229(7) Uani 1 1 d . . . . .
O00G O 0.8746(2) 0.6602(3) 0.8537(2) 0.0428(8) Uani 1 1 d . . . . .
O00H O 0.6542(3) 0.8859(2) 0.6215(2) 0.0441(8) Uani 1 1 d . . . . .
O00I O 0.7794(3) 0.5210(3) 0.4168(2) 0.0449(8) Uani 1 1 d . . . . .
N00J N 0.5921(2) 1.0321(2) 0.0198(2) 0.0231(7) Uani 1 1 d . . . . .
N00K N 0.5065(2) 1.0342(2) 0.1399(2) 0.0247(7) Uani 1 1 d . . . . .
N00L N 0.8695(2) 0.4633(2) 1.0232(2) 0.0260(7) Uani 1 1 d . . . . .
N00M N 0.5587(3) 0.7411(3) 0.5346(2) 0.0318(8) Uani 1 1 d . . . . .
N00N N 1.0469(2) 0.4995(3) 0.3313(2) 0.0282(7) Uani 1 1 d . . . . .
N00O N 0.4621(3) 0.8667(3) 0.5642(2) 0.0317(8) Uani 1 1 d . . . . .
N00P N 1.0388(3) 0.5775(3) 0.4109(2) 0.0300(8) Uani 1 1 d . . . . .
C00Q C 0.5880(3) 0.9842(3) 0.1046(2) 0.0235(8) Uani 1 1 d . . . . .
H00Q H 0.635523 0.924370 0.134555 0.028 Uiso 1 1 calc R U . . .
O00R O 0.7927(3) 0.7526(3) 0.3713(3) 0.0714(15) Uani 1 1 d . . . . .
C00S C 0.8313(3) 0.5323(3) 1.1183(2) 0.0278(9) Uani 1 1 d . . . . .
H00S H 0.832673 0.548934 1.165165 0.033 Uiso 1 1 calc R U . . .
C00T C 0.6872(3) 0.5288(3) 0.7965(2) 0.0274(9) Uani 1 1 d . . . . .
C00U C 0.6611(3) 0.6520(3) 1.0697(2) 0.0260(8) Uani 1 1 d . . . . .
H00A H 0.634077 0.689170 1.012584 0.031 Uiso 1 1 calc R U . . .
H00B H 0.674043 0.697298 1.088461 0.031 Uiso 1 1 calc R U . . .
C00V C 0.7804(3) 0.5324(3) 1.0062(2) 0.0245(8) Uani 1 1 d . . . . .
H00V H 0.741307 0.548374 0.961110 0.029 Uiso 1 1 calc R U . . .
C00W C 0.5092(3) 1.1161(3) 0.0005(2) 0.0269(8) Uani 1 1 d . . . . .
H00W H 0.492927 1.163645 -0.054726 0.032 Uiso 1 1 calc R U . . .
C00X C 1.1340(3) 0.4529(3) 0.3737(3) 0.0289(9) Uani 1 1 d . . . . .
H00X H 1.186936 0.396968 0.368804 0.035 Uiso 1 1 calc R U . . .
C00Y C 0.8406(3) 0.7457(3) 0.1477(2) 0.0243(8) Uani 1 1 d . . . . .
C00Z C 0.9030(3) 0.4624(3) 1.0929(3) 0.0301(9) Uani 1 1 d . . . . .
H00Z H 0.964515 0.420806 1.118207 0.036 Uiso 1 1 calc R U . . .
C010 C 0.4562(3) 1.1165(3) 0.0763(2) 0.0281(9) Uani 1 1 d . . . . .
H010 H 0.395318 1.164823 0.084155 0.034 Uiso 1 1 calc R U . . .
C011 C 0.4898(3) 0.7533(3) 0.2771(3) 0.0338(10) Uani 1 1 d . . . . .
C012 C 0.5224(3) 0.7754(3) 0.5973(3) 0.0304(9) Uani 1 1 d . . . . .
H012 H 0.536803 0.741073 0.655715 0.037 Uiso 1 1 calc R U . . .
C013 C 0.4747(3) 1.0092(3) 0.2315(2) 0.0328(10) Uani 1 1 d . . . . .
H6 H 0.518869 0.944673 0.263573 0.049 Uiso 1 1 calc R U . . .
H H 0.405125 1.008786 0.241409 0.049 Uiso 1 1 calc R U . . .
HA H 0.479008 1.057315 0.251046 0.049 Uiso 1 1 calc R U . . .
C014 C 1.1296(3) 0.5019(3) 0.4236(3) 0.0309(9) Uani 1 1 d . . . . .
H014 H 1.178852 0.487428 0.460097 0.037 Uiso 1 1 calc R U . . .
C015 C 0.9406(3) 0.7638(3) 0.1310(3) 0.0281(9) Uani 1 1 d . . . . .
H01R H 0.995319 0.702957 0.131585 0.034 Uiso 1 1 calc R U . . .
H01S H 0.948639 0.779516 0.178819 0.034 Uiso 1 1 calc R U . . .
C016 C 0.6743(3) 1.0069(3) -0.0432(3) 0.0296(9) Uani 1 1 d . . . . .
H7 H 0.645675 1.013509 -0.093607 0.035 Uiso 1 1 calc R U . . .
HB H 0.716569 0.938389 -0.017447 0.035 Uiso 1 1 calc R U . . .
C017 C 0.5045(3) 0.7259(3) 0.8673(3) 0.0288(9) Uani 1 1 d . . . . .
C018 C 0.7376(3) 0.8257(3) 0.6185(3) 0.0317(9) Uani 1 1 d . . . . .
C019 C 0.9905(3) 0.5744(3) 0.3548(3) 0.0308(9) Uani 1 1 d . . . . .
H019 H 0.926760 0.618154 0.335092 0.037 Uiso 1 1 calc R U . . .
C01A C 0.8194(3) 0.7442(4) 0.8443(3) 0.0345(10) Uani 1 1 d . . . . .
C01B C 0.5849(3) 0.6090(3) 1.1329(3) 0.0336(10) Uani 1 1 d . . . . .
H4 H 0.570909 0.565421 1.113402 0.050 Uiso 1 1 calc R U . . .
HC H 0.522490 0.661291 1.136876 0.050 Uiso 1 1 calc R U . . .
HD H 0.611740 0.572290 1.189354 0.050 Uiso 1 1 calc R U . . .
C01C C 0.7482(4) 0.4970(4) 0.3705(3) 0.0364(10) Uani 1 1 d . . . . .
C01D C 0.6253(3) 0.6414(3) 0.5443(3) 0.0387(11) Uani 1 1 d . . . . .
H9 H 0.659360 0.612077 0.597912 0.046 Uiso 1 1 calc R U . . .
HE H 0.677754 0.643746 0.495723 0.046 Uiso 1 1 calc R U . . .
C01E C 1.0209(4) 0.4678(4) 0.2722(3) 0.0362(10) Uani 1 1 d . . . . .
H2 H 1.075697 0.462423 0.227004 0.054 Uiso 0.5 1 calc R U P A 1
HF H 0.958781 0.515496 0.246250 0.054 Uiso 0.5 1 calc R U P A 1
HG H 1.010912 0.404492 0.303820 0.054 Uiso 0.5 1 calc R U P A 1
C01F C 0.5220(3) 0.8125(4) 0.4586(3) 0.0417(12) Uani 1 1 d . . . . .
H10 H 0.536711 0.807242 0.403696 0.050 Uiso 1 1 calc R U . . .
C01G C 0.4226(4) 0.7035(4) 0.9382(3) 0.0413(11) Uani 1 1 d . . . . .
H01C H 0.364843 0.763869 0.932533 0.050 Uiso 0.5 1 calc R U P B 2
H01D H 0.449024 0.680433 0.994608 0.050 Uiso 0.5 1 calc R U P B 2
H01A H 0.445751 0.633319 0.973248 0.050 Uiso 0.5 1 calc R U P C 1
H01B H 0.414321 0.739419 0.976016 0.050 Uiso 0.5 1 calc R U P C 1
C01H C 0.7010(4) 0.3523(3) 0.8305(3) 0.0378(10) Uani 1 1 d . . . . .
H01E H 0.720592 0.336674 0.887881 0.045 Uiso 1 1 calc R U . . .
H01F H 0.658236 0.312991 0.837557 0.045 Uiso 1 1 calc R U . . .
C01I C 0.9539(3) 0.8449(4) 0.0470(3) 0.0366(10) Uani 1 1 d . . . . .
H01T H 0.898285 0.905658 0.045104 0.044 Uiso 1 1 calc R U . . .
H01U H 0.949326 0.828259 -0.001315 0.044 Uiso 1 1 calc R U . . .
C01J C 0.4612(3) 0.8912(4) 0.4775(3) 0.0375(11) Uani 1 1 d . . . . .
H11 H 0.424765 0.951919 0.438295 0.045 Uiso 1 1 calc R U . . .
C01K C 1.0059(4) 0.6521(4) 0.4500(3) 0.0383(11) Uani 1 1 d . . . . .
H3 H 1.017373 0.620734 0.511148 0.057 Uiso 0.5 1 calc R U P D 2
HH H 0.934071 0.687788 0.443389 0.057 Uiso 0.5 1 calc R U P D 2
HI H 1.044544 0.697390 0.421457 0.057 Uiso 0.5 1 calc R U P D 2
C01L C 0.9209(3) 0.3986(3) 0.9754(3) 0.0358(10) Uani 1 1 d . . . . .
H5 H 0.917907 0.333133 1.010610 0.054 Uiso 1 1 calc R U . . .
HJ H 0.991379 0.396424 0.960774 0.054 Uiso 1 1 calc R U . . .
HK H 0.887809 0.422810 0.922575 0.054 Uiso 1 1 calc R U . . .
C01M C 0.5677(4) 0.5786(4) 0.5467(3) 0.0462(13) Uani 1 1 d . . . . .
H12 H 0.536096 0.605946 0.492673 0.069 Uiso 1 1 calc R U . . .
HL H 0.515518 0.576235 0.594562 0.069 Uiso 1 1 calc R U . . .
HM H 0.613939 0.512726 0.554378 0.069 Uiso 1 1 calc R U . . .
C01N C 0.7947(4) 0.3249(4) 0.7734(3) 0.0395(11) Uani 1 1 d . . . . .
H01G H 0.776140 0.344920 0.715230 0.059 Uiso 1 1 calc R U . . .
H01H H 0.827621 0.254370 0.796106 0.059 Uiso 1 1 calc R U . . .
H01I H 0.840981 0.357616 0.771822 0.059 Uiso 1 1 calc R U . . .
C01O C 0.4069(4) 0.9290(4) 0.6131(3) 0.0474(13) Uani 1 1 d . . . . .
H13 H 0.336964 0.929335 0.625947 0.071 Uiso 1 1 calc R U . . .
HN H 0.408410 0.995288 0.579411 0.071 Uiso 1 1 calc R U . . .
HO H 0.438236 0.904471 0.666805 0.071 Uiso 1 1 calc R U . . .
C01P C 0.6402(3) 0.4596(3) 0.7943(3) 0.0422(12) Uani 1 1 d . . . . .
H01J H 0.629148 0.476323 0.733994 0.051 Uiso 1 1 calc R U . . .
H01K H 0.573381 0.469955 0.826812 0.051 Uiso 1 1 calc R U . . .
C01Q C 0.7385(4) 1.0714(4) -0.0717(4) 0.0483(13) Uani 1 1 d . . . . .
H8 H 0.794930 1.050511 -0.111039 0.072 Uiso 1 1 calc R U . . .
HP H 0.764655 1.067089 -0.021610 0.072 Uiso 1 1 calc R U . . .
HQ H 0.697990 1.138738 -0.101173 0.072 Uiso 1 1 calc R U . . .
C01R C 1.0542(4) 0.8623(4) 0.0354(4) 0.0517(14) Uani 1 1 d . . . . .
H01V H 1.058391 0.915533 -0.019133 0.078 Uiso 1 1 calc R U . . .
H01W H 1.109635 0.803107 0.035259 0.078 Uiso 1 1 calc R U . . .
H01X H 1.058916 0.879550 0.082742 0.078 Uiso 1 1 calc R U . . .
C01S C 0.7475(4) 0.8214(4) 0.3120(4) 0.0478(13) Uani 1 1 d . . . . .
C01T C 0.8190(5) 0.8505(4) 0.5463(3) 0.0559(16) Uani 1 1 d . . . . .
H01L H 0.884904 0.800629 0.563484 0.067 Uiso 1 1 calc R U . . .
H01M H 0.804151 0.847450 0.494080 0.067 Uiso 1 1 calc R U . . .
C01U C 0.7469(5) 0.3929(4) 0.4029(3) 0.0559(15) Uani 1 1 d . . . . .
H01Y H 0.812742 0.348790 0.425683 0.067 Uiso 1 1 calc R U . . .
HR H 0.694829 0.384831 0.451495 0.067 Uiso 1 1 calc R U . . .
C01V C 0.7275(5) 0.3604(4) 0.3398(3) 0.0513(13) Uani 1 1 d . . . . .
H01Z H 0.779811 0.366556 0.291171 0.062 Uiso 1 1 calc R U . . .
HS H 0.661348 0.403034 0.316906 0.062 Uiso 1 1 calc R U . . .
C01W C 0.3837(4) 0.7558(5) 0.3205(4) 0.0584(16) Uani 1 1 d . . . . .
H01 H 0.354669 0.726275 0.295279 0.070 Uiso 1 1 calc R U . . .
HT H 0.389106 0.715530 0.382234 0.070 Uiso 1 1 calc R U . . .
C01X C 0.8495(11) 0.8302(10) 0.8483(10) 0.034(3) Uani 0.5 1 d . . P E 2
H01N H 0.808930 0.893281 0.809221 0.041 Uiso 0.5 1 calc R U P E 2
H01O H 0.832519 0.830936 0.907293 0.041 Uiso 0.5 1 calc R U P E 2
C01Y C 0.7280(6) 0.2545(4) 0.3809(4) 0.0653(17) Uani 1 1 d . . . . .
H1 H 0.717724 0.234679 0.337249 0.098 Uiso 1 1 calc R U . . .
HU H 0.673769 0.248956 0.426881 0.098 Uiso 1 1 calc R U . . .
HV H 0.792937 0.212294 0.404651 0.098 Uiso 1 1 calc R U . . .
C01Z C 0.8273(5) 0.9497(5) 0.5247(5) 0.074(2) Uani 1 1 d . . . . .
H01P H 0.836094 0.955446 0.577738 0.089 Uiso 1 1 calc R U . . .
H01Q H 0.763969 1.000396 0.501725 0.089 Uiso 1 1 calc R U . . .
C020 C 0.338(3) 0.657(2) 0.859(2) 0.071(9) Uani 0.5 1 d . . P F 1
H02A H 0.381894 0.672885 0.806331 0.107 Uiso 0.5 1 calc R U P F 1
H02B H 0.272110 0.665140 0.844776 0.107 Uiso 0.5 1 calc R U P F 1
H02C H 0.368528 0.588860 0.895822 0.107 Uiso 0.5 1 calc R U P F 1
C021 C 0.3134(5) 0.8553(5) 0.3119(5) 0.082(2) Uani 1 1 d . . . . .
H02O H 0.312218 0.896841 0.250287 0.098 Uiso 1 1 calc R U . . .
H02P H 0.340048 0.882806 0.340943 0.098 Uiso 1 1 calc R U . . .
C022 C 0.2067(5) 0.8597(6) 0.3486(5) 0.080(2) Uani 1 1 d . . . . .
H02Q H 0.178158 0.835685 0.318349 0.121 Uiso 1 1 calc R U . . .
H02R H 0.165958 0.927022 0.341493 0.121 Uiso 1 1 calc R U . . .
H02S H 0.206696 0.819169 0.409745 0.121 Uiso 1 1 calc R U . . .
C023 C 1.0590(6) 0.7190(6) 0.4138(5) 0.0266(17) Uani 0.5 1 d . . P G 1
H02V H 1.046766 0.754650 0.352952 0.040 Uiso 0.5 1 calc R U P G 1
H02W H 1.131173 0.684375 0.419190 0.040 Uiso 0.5 1 calc R U P G 1
H02X H 1.036005 0.764896 0.443793 0.040 Uiso 0.5 1 calc R U P G 1
C024 C 0.9777(7) 0.8374(7) 0.7344(5) 0.095(3) Uani 1 1 d . . . . .
H02G H 0.932248 0.901582 0.703323 0.143 Uiso 0.5 1 calc R U P H 2
H02H H 0.964765 0.787591 0.722968 0.143 Uiso 0.5 1 calc R U P H 2
H02I H 1.047678 0.835564 0.715215 0.143 Uiso 0.5 1 calc R U P H 2
H02D H 0.979030 0.891229 0.679667 0.143 Uiso 0.5 1 calc R U P I 1
H02E H 0.969585 0.784450 0.724321 0.143 Uiso 0.5 1 calc R U P I 1
H02F H 1.040998 0.813972 0.760755 0.143 Uiso 0.5 1 calc R U P I 1
C025 C 0.3862(7) 0.6261(7) 0.9351(6) 0.036(2) Uani 0.5 1 d . . P J 2
H02J H 0.346629 0.601467 0.989541 0.043 Uiso 0.5 1 calc R U P J 2
H02K H 0.445048 0.570750 0.928811 0.043 Uiso 0.5 1 calc R U P J 2
C026 C 0.9156(7) 0.9671(7) 0.4589(7) 0.114(4) Uani 1 1 d . . . . .
H02L H 0.902722 0.970128 0.403817 0.171 Uiso 1 1 calc R U . . .
H02M H 0.977496 0.913647 0.478962 0.171 Uiso 1 1 calc R U . . .
H02N H 0.923058 1.028492 0.451551 0.171 Uiso 1 1 calc R U . . .
C027 C 0.7654(10) 0.9296(11) 0.2534(11) 0.050(3) Uani 0.5 1 d . . P K 2
H02T H 0.776954 0.938095 0.191911 0.060 Uiso 0.5 1 calc R U P K 2
H02U H 0.704150 0.982550 0.260681 0.060 Uiso 0.5 1 calc R U P K 2
C5 C 0.9610(7) 0.8193(7) 0.8236(6) 0.036(2) Uani 0.5 1 d . . P E 2
H5A H 0.978383 0.866423 0.836542 0.043 Uiso 0.5 1 calc R U P E 2
H5B H 1.003147 0.752898 0.856066 0.043 Uiso 0.5 1 calc R U P E 2
C6 C 0.8767(10) 0.8778(10) 0.8032(9) 0.060(3) Uani 0.5 1 d . . P E 1
H6A H 0.891994 0.919951 0.824325 0.072 Uiso 0.5 1 calc R U P E 1
H6B H 0.815256 0.916279 0.771684 0.072 Uiso 0.5 1 calc R U P E 1
C7 C 0.3247(8) 0.7277(10) 0.9097(7) 0.058(3) Uani 0.5 1 d . . P F 1
H7A H 0.301593 0.796535 0.871115 0.070 Uiso 0.5 1 calc R U P F 1
H7B H 0.274365 0.717316 0.959557 0.070 Uiso 0.5 1 calc R U P F 1
C1 C 0.8014(17) 0.9600(12) 0.2255(11) 0.076(6) Uani 0.5 1 d . . P K 1
H1A H 0.748810 1.004788 0.185180 0.092 Uiso 0.5 1 calc R U P K 1
H1B H 0.847364 0.910986 0.201085 0.092 Uiso 0.5 1 calc R U P K 1
C2 C 0.8537(12) 0.9362(14) 0.2804(9) 0.086(6) Uani 0.5 1 d . . P K 2
H2A H 0.920320 0.896301 0.263019 0.103 Uiso 0.5 1 calc R U P K 2
H2B H 0.848238 0.929331 0.341136 0.103 Uiso 0.5 1 calc R U P K 2
C3 C 0.872(2) 1.0281(18) 0.2342(13) 0.117(9) Uani 0.5 1 d . . P K 1
H3A H 0.871513 1.083530 0.180451 0.176 Uiso 0.5 1 calc R U P K 1
H3B H 0.941315 0.986094 0.245430 0.176 Uiso 0.5 1 calc R U P K 1
H3C H 0.840683 1.051704 0.281465 0.176 Uiso 0.5 1 calc R U P K 1
C4 C 0.8107(13) 1.0551(10) 0.2085(10) 0.068(4) Uani 0.5 1 d . . P K 2
H4A H 0.855328 1.062962 0.155572 0.101 Uiso 0.5 1 calc R U P K 2
H4B H 0.810266 1.099981 0.234154 0.101 Uiso 0.5 1 calc R U P K 2
H4C H 0.742244 1.069242 0.195370 0.101 Uiso 0.5 1 calc R U P K 2
C11 C 0.8593(11) 0.7926(10) 0.8769(9) 0.033(3) Uani 0.5 1 d . . P E 1
H11A H 0.923334 0.748011 0.902841 0.039 Uiso 0.5 1 calc R U P E 1
H11B H 0.810965 0.814112 0.921263 0.039 Uiso 0.5 1 calc R U P E 1
C23 C 0.7551(15) 0.9124(10) 0.3048(9) 0.081(6) Uani 0.5 1 d . . P K 1
H23A H 0.686532 0.956361 0.312969 0.097 Uiso 0.5 1 calc R U P K 1
H23B H 0.793951 0.899689 0.351649 0.097 Uiso 0.5 1 calc R U P K 1
C35 C 0.319(3) 0.670(3) 0.8573(15) 0.082(11) Uani 0.5 1 d . . P J 2
H35A H 0.356701 0.696898 0.803663 0.123 Uiso 0.5 1 calc R U P J 2
H35B H 0.257705 0.721266 0.865795 0.123 Uiso 0.5 1 calc R U P J 2
H35C H 0.299663 0.618362 0.854285 0.123 Uiso 0.5 1 calc R U P J 2
C8 C 0.9887(11) 0.3926(11) 0.3122(9) 0.070(4) Uani 0.5 1 d . . P L 2

loop_
_atom_site_aniso_label
_atom_site_aniso_U_11
_atom_site_aniso_U_22
_atom_site_aniso_U_33
_atom_site_aniso_U_23
_atom_site_aniso_U_13
_atom_site_aniso_U_12
Cu01 0.0243(3) 0.0233(3) 0.0135(3) -0.0037(2) -0.0041(2) -0.0004(2)
Cu02 0.0234(3) 0.0302(3) 0.0126(3) -0.0030(2) -0.0029(2) -0.0019(2)
O003 0.0288(14) 0.0247(14) 0.0175(13) -0.0024(11) -0.0016(11) -0.0036(12)
O004 0.0354(15) 0.0257(14) 0.0150(12) -0.0030(11) -0.0042(11) -0.0071(12)
O005 0.0348(15) 0.0242(14) 0.0217(14) -0.0052(11) 0.0001(12) -0.0024(12)
O006 0.0364(16) 0.0297(15) 0.0216(14) -0.0060(12) -0.0055(12) -0.0096(13)
O007 0.0304(15) 0.0385(17) 0.0196(13) -0.0105(12) -0.0040(11) -0.0063(13)
O008 0.0331(15) 0.0268(15) 0.0241(14) -0.0104(12) -0.0065(12) 0.0051(12)
O009 0.0269(14) 0.0319(16) 0.0193(13) -0.0020(12) -0.0058(11) -0.0037(12)
O00A 0.0220(13) 0.0336(16) 0.0303(15) -0.0156(13) -0.0036(11) -0.0002(12)
O00B 0.0383(16) 0.0332(16) 0.0251(15) -0.0093(13) -0.0131(13) 0.0015(13)
O00C 0.0300(15) 0.0478(19) 0.0196(14) -0.0018(13) -0.0031(12) -0.0057(14)
O00D 0.0361(17) 0.0367(17) 0.0258(15) -0.0027(13) -0.0058(13) -0.0041(14)
O00E 0.054(2) 0.0439(19) 0.0208(15) -0.0027(14) -0.0116(14) -0.0120(16)
N00F 0.0216(15) 0.0233(16) 0.0157(14) -0.0039(12) -0.0052(12) -0.0002(13)
O00G 0.0290(16) 0.055(2) 0.0318(17) -0.0178(15) -0.0077(13) 0.0049(15)
O00H 0.0453(19) 0.0339(18) 0.0298(16) -0.0056(14) -0.0064(14) 0.0072(15)
O00I 0.058(2) 0.056(2) 0.0238(16) -0.0082(15) -0.0112(15) -0.0237(18)
N00J 0.0258(16) 0.0203(16) 0.0165(15) -0.0035(12) -0.0026(12) -0.0035(13)
N00K 0.0269(16) 0.0229(16) 0.0159(15) -0.0041(13) -0.0040(12) -0.0012(13)
N00L 0.0265(17) 0.0250(17) 0.0173(15) -0.0055(13) -0.0057(13) 0.0012(14)
N00M 0.0257(17) 0.034(2) 0.0185(16) 0.0003(14) -0.0047(13) -0.0012(15)
N00N 0.0245(16) 0.0349(19) 0.0189(16) -0.0108(14) -0.0072(13) 0.0014(14)
N00O 0.0338(19) 0.0299(19) 0.0219(17) -0.0012(14) -0.0100(14) -0.0049(15)
N00P 0.0259(17) 0.0331(19) 0.0212(16) -0.0114(15) -0.0071(13) 0.0055(15)
C00Q 0.0248(18) 0.0191(18) 0.0177(17) -0.0023(14) -0.0033(14) -0.0016(15)
O00R 0.058(2) 0.082(3) 0.068(3) -0.051(3) -0.043(2) 0.030(2)
C00S 0.0265(19) 0.033(2) 0.0186(18) -0.0084(16) -0.0089(15) -0.0003(17)
C00T 0.0275(19) 0.030(2) 0.0140(17) -0.0059(15) 0.0019(14) -0.0026(17)
C00U 0.0247(19) 0.0228(19) 0.0207(18) -0.0048(15) -0.0070(15) 0.0022(16)
C00V 0.0289(19) 0.0228(19) 0.0134(16) -0.0013(14) -0.0080(14) -0.0017(16)
C00W 0.030(2) 0.0183(18) 0.0187(18) 0.0013(15) -0.0077(15) 0.0010(16)
C00X 0.0228(19) 0.032(2) 0.0228(19) -0.0090(16) -0.0087(15) 0.0039(17)
C00Y 0.0262(19) 0.0204(18) 0.0201(18) -0.0085(15) -0.0014(15) 0.0001(15)
C00Z 0.027(2) 0.036(2) 0.0224(19) -0.0101(17) -0.0081(16) -0.0022(18)
C010 0.032(2) 0.024(2) 0.0197(19) -0.0046(16) -0.0050(15) -0.0009(17)
C011 0.031(2) 0.034(2) 0.026(2) -0.0049(18) -0.0092(17) -0.0017(18)
C012 0.032(2) 0.032(2) 0.0181(19) 0.0010(16) -0.0096(16) -0.0079(18)
C013 0.036(2) 0.036(2) 0.0145(18) -0.0057(16) -0.0011(16) -0.0025(19)
C014 0.0233(19) 0.035(2) 0.026(2) -0.0110(17) -0.0090(16) 0.0038(17)
C015 0.0249(19) 0.031(2) 0.0228(19) -0.0093(17) -0.0011(15) -0.0046(17)
C016 0.028(2) 0.028(2) 0.0195(18) -0.0044(16) 0.0029(15) -0.0030(17)
C017 0.030(2) 0.032(2) 0.0208(19) -0.0088(17) -0.0031(16) -0.0059(18)
C018 0.042(2) 0.025(2) 0.0193(19) -0.0057(16) -0.0011(17) -0.0049(19)
C019 0.029(2) 0.036(2) 0.0200(19) -0.0096(17) -0.0064(15) -0.0004(18)
C01A 0.025(2) 0.057(3) 0.028(2) -0.026(2) 0.0001(16) -0.010(2)
C01B 0.024(2) 0.036(2) 0.033(2) -0.0099(19) -0.0033(17) -0.0040(18)
C01C 0.040(2) 0.043(3) 0.022(2) -0.0021(18) -0.0046(17) -0.018(2)
C01D 0.028(2) 0.037(3) 0.026(2) -0.0023(18) -0.0059(17) 0.0070(19)
C01E 0.038(2) 0.043(3) 0.028(2) -0.017(2) -0.0085(18) -0.006(2)
C01F 0.033(2) 0.047(3) 0.0163(19) 0.0004(19) -0.0055(17) 0.006(2)
C01G 0.037(2) 0.061(3) 0.021(2) -0.012(2) 0.0037(18) -0.017(2)
C01H 0.038(2) 0.028(2) 0.034(2) -0.0033(18) 0.0055(19) -0.0092(19)
C01I 0.037(2) 0.041(3) 0.029(2) -0.0075(19) 0.0002(18) -0.015(2)
C01J 0.034(2) 0.041(3) 0.0162(19) 0.0034(18) -0.0052(16) -0.003(2)
C01K 0.038(2) 0.041(3) 0.030(2) -0.023(2) -0.0102(19) 0.007(2)
C01L 0.034(2) 0.037(2) 0.026(2) -0.0147(18) -0.0083(17) 0.0071(19)
C01M 0.044(3) 0.040(3) 0.033(2) -0.003(2) -0.011(2) 0.002(2)
C01N 0.041(3) 0.038(3) 0.037(2) -0.015(2) 0.005(2) -0.013(2)
C01O 0.063(3) 0.034(3) 0.034(3) -0.011(2) -0.024(2) 0.004(2)
C01P 0.028(2) 0.031(2) 0.051(3) -0.001(2) -0.003(2) -0.0083(19)
C01Q 0.036(3) 0.038(3) 0.054(3) -0.007(2) 0.008(2) -0.011(2)
C01R 0.044(3) 0.055(3) 0.051(3) -0.008(3) 0.001(2) -0.026(3)
C01S 0.036(3) 0.051(3) 0.060(3) -0.042(3) -0.007(2) 0.008(2)
C01T 0.076(4) 0.040(3) 0.029(2) -0.004(2) 0.017(2) -0.017(3)
C01U 0.078(4) 0.050(3) 0.035(3) 0.006(2) -0.018(3) -0.031(3)
C01V 0.064(3) 0.047(3) 0.039(3) -0.006(2) -0.004(2) -0.023(3)
C01W 0.032(3) 0.060(4) 0.060(4) -0.001(3) -0.010(2) -0.010(3)
C01X 0.034(6) 0.027(8) 0.039(9) -0.009(6) -0.007(6) -0.010(7)
C01Y 0.082(5) 0.047(3) 0.065(4) -0.008(3) -0.008(3) -0.030(3)
C01Z 0.061(4) 0.063(4) 0.078(5) -0.001(4) -0.002(3) -0.028(3)
C020 0.083(17) 0.058(10) 0.10(2) -0.027(11) -0.020(12) -0.040(10)
C021 0.050(4) 0.069(5) 0.073(5) -0.004(4) 0.009(3) 0.005(3)
C022 0.044(3) 0.092(6) 0.082(5) -0.031(4) 0.004(3) -0.003(4)
C023 0.024(4) 0.028(4) 0.032(4) -0.021(3) 0.015(3) -0.010(3)
C024 0.131(8) 0.100(6) 0.067(5) -0.020(5) 0.013(5) -0.074(6)
C025 0.040(5) 0.034(5) 0.026(4) -0.003(4) 0.005(4) -0.015(4)
C026 0.104(7) 0.095(7) 0.121(8) -0.004(6) 0.012(6) -0.061(6)
C027 0.055(7) 0.048(8) 0.049(9) -0.025(7) -0.023(7) -0.001(6)
C5 0.028(4) 0.043(5) 0.035(5) -0.009(4) -0.003(4) -0.014(4)
C6 0.067(8) 0.053(7) 0.067(8) -0.017(7) -0.016(7) -0.026(7)
C7 0.033(5) 0.091(9) 0.036(5) -0.012(6) 0.002(4) -0.019(6)
C1 0.139(17) 0.064(10) 0.054(9) -0.030(7) 0.019(10) -0.067(11)
C2 0.085(10) 0.161(18) 0.038(7) -0.029(9) 0.003(6) -0.078(12)
C3 0.18(3) 0.127(19) 0.071(12) -0.004(12) -0.022(14) -0.11(2)
C4 0.093(11) 0.045(7) 0.060(9) -0.014(6) -0.004(8) -0.024(8)
C11 0.028(5) 0.030(8) 0.035(8) -0.016(6) -0.007(5) 0.004(6)
C23 0.177(19) 0.046(7) 0.025(6) -0.013(6) -0.017(8) -0.036(9)
C35 0.089(18) 0.15(3) 0.027(9) -0.017(11) 0.001(9) -0.083(19)
C8 0.066(8) 0.084(10) 0.053(7) -0.034(7) -0.006(6) -0.008(7)

loop_
_atom_type_symbol
_atom_type_description
_atom_type_scat_dispersion_real
_atom_type_scat_dispersion_imag
_atom_type_scat_source
C C 0.0181 0.0091 'International Tables Vol C Tables 4.2.6.8 and 6.1.1.4'
H H 0.0000 0.0000 'International Tables Vol C Tables 4.2.6.8 and 6.1.1.4'
Cu Cu -1.9646 0.5888 'International Tables Vol C Tables 4.2.6.8 and 6.1.1.4'
N N 0.0311 0.0180 'International Tables Vol C Tables 4.2.6.8 and 6.1.1.4'
O O 0.0492 0.0322 'International Tables Vol C Tables 4.2.6.8 and 6.1.1.4'

loop_
_geom_angle_atom_site_label_1
_geom_angle_atom_site_label_2
_geom_angle_atom_site_label_3
_geom_angle
_geom_angle_site_symmetry_1
_geom_angle_site_symmetry_3
_geom_angle_publ_flag
O004 Cu01 O007 88.06(12) . . ?
O005 Cu01 O004 90.50(12) . . ?
O005 Cu01 O007 176.06(12) . . ?
O00A Cu01 O004 174.61(12) . . ?
O00A Cu01 O005 91.09(13) . . ?
O00A Cu01 O007 90.68(13) . . ?
O003 Cu02 O006 90.93(12) . . ?
O008 Cu02 O003 89.09(13) . . ?
O008 Cu02 O006 174.98(12) . . ?
O00C Cu02 O003 174.65(12) . . ?
O00C Cu02 O006 88.54(14) . . ?
O00C Cu02 O008 91.90(14) . . ?
C00Y O003 Cu02 117.8(2) . . ?
C00T O004 Cu01 111.5(3) . . ?
C018 O005 Cu01 119.0(3) . . ?
C01C O006 Cu02 110.3(3) . . ?
C017 O007 Cu01 107.9(2) . . ?
C01S O008 Cu02 115.7(3) . . ?
C01A O00A Cu01 117.4(3) . . ?
C011 O00C Cu02 116.8(3) . . ?
C00S N00F C00U 125.3(3) . . ?
C00V N00F C00S 109.3(3) . . ?
C00V N00F C00U 125.4(3) . . ?
C00Q N00J C00W 108.7(3) . . ?
C00Q N00J C016 126.7(3) . . ?
C00W N00J C016 124.4(3) . . ?
C00Q N00K C010 109.0(3) . . ?
C00Q N00K C013 126.5(3) . . ?
C010 N00K C013 124.6(3) . . ?
C00V N00L C00Z 109.1(3) . . ?
C00V N00L C01L 124.4(3) . . ?
C00Z N00L C01L 126.4(3) . . ?
C012 N00M C01D 125.7(3) . . ?
C012 N00M C01F 109.2(4) . . ?
C01F N00M C01D 125.1(4) . . ?
C00X N00N C01E 124.6(4) . . ?
C019 N00N C00X 109.1(3) . . ?
C019 N00N C01E 126.3(3) . . ?
C012 N00O C01J 108.9(4) . . ?
C012 N00O C01O 124.8(4) . . ?
C01J N00O C01O 126.3(4) . . ?
C014 N00P C01K 124.4(4) . . ?
C019 N00P C014 109.1(4) . . ?
C019 N00P C01K 126.3(4) . . ?
N00J C00Q H00Q 125.8 . . ?
N00K C00Q N00J 108.5(3) . . ?
N00K C00Q H00Q 125.8 . . ?
N00F C00S H00S 126.5 . . ?
C00Z C00S N00F 107.0(3) . . ?
C00Z C00S H00S 126.5 . . ?
O004 C00T C01P 115.2(4) . . ?
O00B C00T O004 123.7(4) . . ?
O00B C00T C01P 121.0(4) . . ?
N00F C00U H00A 109.6 . . ?
N00F C00U H00B 109.6 . . ?
N00F C00U C01B 110.4(3) . . ?
H00A C00U H00B 108.1 . . ?
C01B C00U H00A 109.6 . . ?
C01B C00U H00B 109.6 . . ?
N00F C00V N00L 107.9(3) . . ?
N00F C00V H00V 126.0 . . ?
N00L C00V H00V 126.0 . . ?
N00J C00W H00W 126.9 . . ?
C010 C00W N00J 106.2(3) . . ?
C010 C00W H00W 126.9 . . ?
N00N C00X H00X 126.4 . . ?
C014 C00X N00N 107.1(4) . . ?
C014 C00X H00X 126.4 . . ?
O003 C00Y C015 114.2(3) . . ?
O009 C00Y O003 124.9(4) . . ?
O009 C00Y C015 120.9(4) . . ?
N00L C00Z H00Z 126.7 . . ?
C00S C00Z N00L 106.7(3) . . ?
C00S C00Z H00Z 126.7 . . ?
N00K C010 H010 126.2 . . ?
C00W C010 N00K 107.6(4) . . ?
C00W C010 H010 126.2 . . ?
O00C C011 C01W 113.6(4) . . ?
O00E C011 O00C 125.4(4) . . ?
O00E C011 C01W 121.0(4) . . ?
N00M C012 N00O 108.1(3) . . ?
N00M C012 H012 125.9 . . ?
N00O C012 H012 125.9 . . ?
N00K C013 H6 109.5 . . ?
N00K C013 H 109.5 . . ?
N00K C013 HA 109.5 . . ?
H6 C013 H 109.5 . . ?
H6 C013 HA 109.5 . . ?
H C013 HA 109.5 . . ?
N00P C014 H014 126.8 . . ?
C00X C014 N00P 106.4(4) . . ?
C00X C014 H014 126.8 . . ?
C00Y C015 H01R 108.4 . . ?
C00Y C015 H01S 108.4 . . ?
C00Y C015 C01I 115.3(3) . . ?
H01R C015 H01S 107.5 . . ?
C01I C015 H01R 108.4 . . ?
C01I C015 H01S 108.4 . . ?
N00J C016 H7 109.4 . . ?
N00J C016 HB 109.4 . . ?
N00J C016 C01Q 111.3(4) . . ?
H7 C016 HB 108.0 . . ?
C01Q C016 H7 109.4 . . ?
C01Q C016 HB 109.4 . . ?
O007 C017 C01G 115.7(4) . . ?
O00D C017 O007 123.7(4) . . ?
O00D C017 C01G 120.6(4) . . ?
O005 C018 C01T 113.8(4) . . ?
O00H C018 O005 124.9(4) . . ?
O00H C018 C01T 121.3(4) . . ?
N00N C019 N00P 108.1(4) . . ?
N00N C019 H019 125.9 . . ?
N00P C019 H019 125.9 . . ?
O00A C01A C01X 108.0(6) . . ?
O00A C01A C11 122.1(6) . . ?
O00G C01A O00A 124.4(4) . . ?
O00G C01A C01X 127.2(6) . . ?
O00G C01A C11 112.6(6) . . ?
C00U C01B H4 109.5 . . ?
C00U C01B HC 109.5 . . ?
C00U C01B HD 109.5 . . ?
H4 C01B HC 109.5 . . ?
H4 C01B HD 109.5 . . ?
HC C01B HD 109.5 . . ?
O006 C01C C01U 117.2(4) . . ?
O00I C01C O006 124.5(5) . . ?
O00I C01C C01U 118.3(4) . . ?
N00M C01D H9 109.3 . . ?
N00M C01D HE 109.3 . . ?
N00M C01D C01M 111.7(4) . . ?
H9 C01D HE 107.9 . . ?
C01M C01D H9 109.3 . . ?
C01M C01D HE 109.3 . . ?
N00N C01E H2 109.5 . . ?
N00N C01E HF 109.5 . . ?
N00N C01E HG 109.5 . . ?
H2 C01E HF 109.5 . . ?
H2 C01E HG 109.5 . . ?
HF C01E HG 109.5 . . ?
C8 C01E N00N 112.7(7) . . ?
N00M C01F H10 126.6 . . ?
C01J C01F N00M 106.8(4) . . ?
C01J C01F H10 126.6 . . ?
C017 C01G H01C 109.2 . . ?
C017 C01G H01D 109.2 . . ?
C017 C01G H01A 108.4 . . ?
C017 C01G H01B 108.4 . . ?
C017 C01G C025 111.9(5) . . ?
H01C C01G H01D 107.9 . . ?
H01A C01G H01B 107.4 . . ?
C025 C01G H01C 109.2 . . ?
C025 C01G H01D 109.2 . . ?
C7 C01G C017 115.6(5) . . ?
C7 C01G H01A 108.4 . . ?
C7 C01G H01B 108.4 . . ?
H01E C01H H01F 107.9 . . ?
C01N C01H H01E 109.1 . . ?
C01N C01H H01F 109.1 . . ?
C01N C01H C01P 112.3(4) . . ?
C01P C01H H01E 109.1 . . ?
C01P C01H H01F 109.1 . . ?
C015 C01I H01T 109.0 . . ?
C015 C01I H01U 109.0 . . ?
C015 C01I C01R 112.9(4) . . ?
H01T C01I H01U 107.8 . . ?
C01R C01I H01T 109.0 . . ?
C01R C01I H01U 109.0 . . ?
N00O C01J H11 126.5 . . ?
C01F C01J N00O 106.9(4) . . ?
C01F C01J H11 126.5 . . ?
N00P C01K H3 109.5 . . ?
N00P C01K HH 109.5 . . ?
N00P C01K HI 109.5 . . ?
H3 C01K HH 109.5 . . ?
H3 C01K HI 109.5 . . ?
HH C01K HI 109.5 . . ?
C023 C01K N00P 113.1(5) . . ?
N00L C01L H5 109.5 . . ?
N00L C01L HJ 109.5 . . ?
N00L C01L HK 109.5 . . ?
H5 C01L HJ 109.5 . . ?
H5 C01L HK 109.5 . . ?
HJ C01L HK 109.5 . . ?
C01D C01M H12 109.5 . . ?
C01D C01M HL 109.5 . . ?
C01D C01M HM 109.5 . . ?
H12 C01M HL 109.5 . . ?
H12 C01M HM 109.5 . . ?
HL C01M HM 109.5 . . ?
C01H C01N H01G 109.5 . . ?
C01H C01N H01H 109.5 . . ?
C01H C01N H01I 109.5 . . ?
H01G C01N H01H 109.5 . . ?
H01G C01N H01I 109.5 . . ?
H01H C01N H01I 109.5 . . ?
N00O C01O H13 109.5 . . ?
N00O C01O HN 109.5 . . ?
N00O C01O HO 109.5 . . ?
H13 C01O HN 109.5 . . ?
H13 C01O HO 109.5 . . ?
HN C01O HO 109.5 . . ?
C00T C01P C01H 115.5(4) . . ?
C00T C01P H01J 108.4 . . ?
C00T C01P H01K 108.4 . . ?
C01H C01P H01J 108.4 . . ?
C01H C01P H01K 108.4 . . ?
H01J C01P H01K 107.5 . . ?
C016 C01Q H8 109.5 . . ?
C016 C01Q HP 109.5 . . ?
C016 C01Q HQ 109.5 . . ?
H8 C01Q HP 109.5 . . ?
H8 C01Q HQ 109.5 . . ?
HP C01Q HQ 109.5 . . ?
C01I C01R H01V 109.5 . . ?
C01I C01R H01W 109.5 . . ?
C01I C01R H01X 109.5 . . ?
H01V C01R H01W 109.5 . . ?
H01V C01R H01X 109.5 . . ?
H01W C01R H01X 109.5 . . ?
O008 C01S C027 103.6(6) . . ?
O008 C01S C23 122.0(8) . . ?
O00R C01S O008 124.8(6) . . ?
O00R C01S C027 130.5(6) . . ?
O00R C01S C23 112.0(8) . . ?
C018 C01T H01L 108.7 . . ?
C018 C01T H01M 108.7 . . ?
H01L C01T H01M 107.6 . . ?
C01Z C01T C018 114.0(5) . . ?
C01Z C01T H01L 108.7 . . ?
C01Z C01T H01M 108.7 . . ?
C01C C01U H01Y 108.0 . . ?
C01C C01U HR 108.0 . . ?
H01Y C01U HR 107.3 . . ?
C01V C01U C01C 117.1(4) . . ?
C01V C01U H01Y 108.0 . . ?
C01V C01U HR 108.0 . . ?
C01U C01V H01Z 109.3 . . ?
C01U C01V HS 109.3 . . ?
C01U C01V C01Y 111.6(5) . . ?
H01Z C01V HS 108.0 . . ?
C01Y C01V H01Z 109.3 . . ?
C01Y C01V HS 109.3 . . ?
C011 C01W H01 108.7 . . ?
C011 C01W HT 108.7 . . ?
H01 C01W HT 107.6 . . ?
C021 C01W C011 114.1(5) . . ?
C021 C01W H01 108.7 . . ?
C021 C01W HT 108.7 . . ?
C01A C01X H01N 108.9 . . ?
C01A C01X H01O 108.9 . . ?
H01N C01X H01O 107.8 . . ?
C5 C01X C01A 113.2(10) . . ?
C5 C01X H01N 108.9 . . ?
C5 C01X H01O 108.9 . . ?
C01V C01Y H1 109.5 . . ?
C01V C01Y HU 109.5 . . ?
C01V C01Y HV 109.5 . . ?
H1 C01Y HU 109.5 . . ?
H1 C01Y HV 109.5 . . ?
HU C01Y HV 109.5 . . ?
C01T C01Z H01P 109.2 . . ?
C01T C01Z H01Q 109.2 . . ?
C01T C01Z C026 112.0(7) . . ?
H01P C01Z H01Q 107.9 . . ?
C026 C01Z H01P 109.2 . . ?
C026 C01Z H01Q 109.2 . . ?
H02A C020 H02B 109.5 . . ?
H02A C020 H02C 109.5 . . ?
H02B C020 H02C 109.5 . . ?
C7 C020 H02A 109.5 . . ?
C7 C020 H02B 109.5 . . ?
C7 C020 H02C 109.5 . . ?
C01W C021 H02O 108.6 . . ?
C01W C021 H02P 108.6 . . ?
C01W C021 C022 114.6(7) . . ?
H02O C021 H02P 107.6 . . ?
C022 C021 H02O 108.6 . . ?
C022 C021 H02P 108.6 . . ?
C021 C022 H02Q 109.5 . . ?
C021 C022 H02R 109.5 . . ?
C021 C022 H02S 109.5 . . ?
H02Q C022 H02R 109.5 . . ?
H02Q C022 H02S 109.5 . . ?
H02R C022 H02S 109.5 . . ?
C01K C023 H02V 109.5 . . ?
C01K C023 H02W 109.5 . . ?
C01K C023 H02X 109.5 . . ?
H02V C023 H02W 109.5 . . ?
H02V C023 H02X 109.5 . . ?
H02W C023 H02X 109.5 . . ?
H02G C024 H02H 109.5 . . ?
H02G C024 H02I 109.5 . . ?
H02H C024 H02I 109.5 . . ?
H02D C024 H02E 109.5 . . ?
H02D C024 H02F 109.5 . . ?
H02E C024 H02F 109.5 . . ?
C5 C024 H02G 109.5 . . ?
C5 C024 H02H 109.5 . . ?
C5 C024 H02I 109.5 . . ?
C6 C024 H02D 109.5 . . ?
C6 C024 H02E 109.5 . . ?
C6 C024 H02F 109.5 . . ?
C01G C025 H02J 109.5 . . ?
C01G C025 H02K 109.5 . . ?
C01G C025 C35 110.8(14) . . ?
H02J C025 H02K 108.1 . . ?
C35 C025 H02J 109.5 . . ?
C35 C025 H02K 109.5 . . ?
C01Z C026 H02L 109.5 . . ?
C01Z C026 H02M 109.5 . . ?
C01Z C026 H02N 109.5 . . ?
H02L C026 H02M 109.5 . . ?
H02L C026 H02N 109.5 . . ?
H02M C026 H02N 109.5 . . ?
C01S C027 H02T 109.4 . . ?
C01S C027 H02U 109.4 . . ?
H02T C027 H02U 108.0 . . ?
C2 C027 C01S 111.1(11) . . ?
C2 C027 H02T 109.4 . . ?
C2 C027 H02U 109.4 . . ?
C01X C5 H5A 110.3 . . ?
C01X C5 H5B 110.3 . . ?
C024 C5 C01X 107.0(9) . . ?
C024 C5 H5A 110.3 . . ?
C024 C5 H5B 110.3 . . ?
H5A C5 H5B 108.6 . . ?
C024 C6 H6A 109.8 . . ?
C024 C6 H6B 109.8 . . ?
H6A C6 H6B 108.2 . . ?
C11 C6 C024 109.4(10) . . ?
C11 C6 H6A 109.8 . . ?
C11 C6 H6B 109.8 . . ?
C01G C7 C020 106.9(17) . . ?
C01G C7 H7A 110.3 . . ?
C01G C7 H7B 110.3 . . ?
C020 C7 H7A 110.3 . . ?
C020 C7 H7B 110.3 . . ?
H7A C7 H7B 108.6 . . ?
H1A C1 H1B 107.7 . . ?
C3 C1 H1A 108.9 . . ?
C3 C1 H1B 108.9 . . ?
C23 C1 H1A 108.9 . . ?
C23 C1 H1B 108.9 . . ?
C23 C1 C3 113.5(13) . . ?
C027 C2 H2A 115.0 . . ?
C027 C2 H2B 115.0 . . ?
C027 C2 C4 81.7(12) . . ?
H2A C2 H2B 112.1 . . ?
C4 C2 H2A 115.0 . . ?
C4 C2 H2B 115.0 . . ?
C1 C3 H3A 109.5 . . ?
C1 C3 H3B 109.5 . . ?
C1 C3 H3C 109.5 . . ?
H3A C3 H3B 109.5 . . ?
H3A C3 H3C 109.5 . . ?
H3B C3 H3C 109.5 . . ?
C2 C4 H4A 109.5 . . ?
C2 C4 H4B 109.5 . . ?
C2 C4 H4C 109.5 . . ?
H4A C4 H4B 109.5 . . ?
H4A C4 H4C 109.5 . . ?
H4B C4 H4C 109.5 . . ?
C01A C11 C6 107.3(10) . . ?
C01A C11 H11A 110.3 . . ?
C01A C11 H11B 110.3 . . ?
C6 C11 H11A 110.3 . . ?
C6 C11 H11B 110.3 . . ?
H11A C11 H11B 108.5 . . ?
C01S C23 H23A 108.7 . . ?
C01S C23 H23B 108.7 . . ?
C1 C23 C01S 114.2(11) . . ?
C1 C23 H23A 108.7 . . ?
C1 C23 H23B 108.7 . . ?
H23A C23 H23B 107.6 . . ?
C025 C35 H35A 109.5 . . ?
C025 C35 H35B 109.5 . . ?
C025 C35 H35C 109.5 . . ?
H35A C35 H35B 109.5 . . ?
H35A C35 H35C 109.5 . . ?
H35B C35 H35C 109.5 . . ?

loop_
_geom_bond_atom_site_label_1
_geom_bond_atom_site_label_2
_geom_bond_distance
_geom_bond_site_symmetry_2
_geom_bond_publ_flag
Cu01 O004 1.952(3) . ?
Cu01 O005 1.943(3) . ?
Cu01 O007 1.975(3) . ?
Cu01 O00A 1.937(3) . ?
Cu02 O003 1.954(3) . ?
Cu02 O006 1.963(3) . ?
Cu02 O008 1.952(3) . ?
Cu02 O00C 1.944(3) . ?
O003 C00Y 1.291(5) . ?
O004 C00T 1.289(5) . ?
O005 C018 1.272(5) . ?
O006 C01C 1.279(5) . ?
O007 C017 1.281(5) . ?
O008 C01S 1.277(6) . ?
O009 C00Y 1.231(5) . ?
O00A C01A 1.284(5) . ?
O00B C00T 1.233(5) . ?
O00C C011 1.279(5) . ?
O00D C017 1.237(5) . ?
O00E C011 1.228(5) . ?
N00F C00S 1.379(5) . ?
N00F C00U 1.470(5) . ?
N00F C00V 1.324(5) . ?
O00G C01A 1.236(6) . ?
O00H C018 1.227(5) . ?
O00I C01C 1.231(6) . ?
N00J C00Q 1.336(5) . ?
N00J C00W 1.390(5) . ?
N00J C016 1.469(5) . ?
N00K C00Q 1.323(5) . ?
N00K C010 1.375(5) . ?
N00K C013 1.463(5) . ?
N00L C00V 1.333(5) . ?
N00L C00Z 1.380(5) . ?
N00L C01L 1.460(5) . ?
N00M C012 1.321(6) . ?
N00M C01D 1.476(6) . ?
N00M C01F 1.381(5) . ?
N00N C00X 1.381(5) . ?
N00N C019 1.330(5) . ?
N00N C01E 1.467(5) . ?
N00O C012 1.334(6) . ?
N00O C01J 1.377(5) . ?
N00O C01O 1.453(6) . ?
N00P C014 1.388(5) . ?
N00P C019 1.332(5) . ?
N00P C01K 1.476(5) . ?
C00Q H00Q 0.9500 . ?
O00R C01S 1.225(7) . ?
C00S H00S 0.9500 . ?
C00S C00Z 1.351(6) . ?
C00T C01P 1.512(7) . ?
C00U H00A 0.9900 . ?
C00U H00B 0.9900 . ?
C00U C01B 1.509(6) . ?
C00V H00V 0.9500 . ?
C00W H00W 0.9500 . ?
C00W C010 1.353(6) . ?
C00X H00X 0.9500 . ?
C00X C014 1.356(6) . ?
C00Y C015 1.517(6) . ?
C00Z H00Z 0.9500 . ?
C010 H010 0.9500 . ?
C011 C01W 1.536(7) . ?
C012 H012 0.9500 . ?
C013 H6 0.9800 . ?
C013 H 0.9800 . ?
C013 HA 0.9800 . ?
C014 H014 0.9500 . ?
C015 H01R 0.9900 . ?
C015 H01S 0.9900 . ?
C015 C01I 1.522(6) . ?
C016 H7 0.9900 . ?
C016 HB 0.9900 . ?
C016 C01Q 1.501(7) . ?
C017 C01G 1.523(6) . ?
C018 C01T 1.537(7) . ?
C019 H019 0.9500 . ?
C01A C01X 1.616(15) . ?
C01A C11 1.438(16) . ?
C01B H4 0.9800 . ?
C01B HC 0.9800 . ?
C01B HD 0.9800 . ?
C01C C01U 1.525(7) . ?
C01D H9 0.9900 . ?
C01D HE 0.9900 . ?
C01D C01M 1.506(8) . ?
C01E H2 0.9800 . ?
C01E HF 0.9800 . ?
C01E HG 0.9800 . ?
C01E C8 1.315(17) . ?
C01F H10 0.9500 . ?
C01F C01J 1.350(7) . ?
C01G H01C 0.9900 . ?
C01G H01D 0.9900 . ?
C01G H01A 0.9900 . ?
C01G H01B 0.9900 . ?
C01G C025 1.537(11) . ?
C01G C7 1.454(11) . ?
C01H H01E 0.9900 . ?
C01H H01F 0.9900 . ?
C01H C01N 1.512(6) . ?
C01H C01P 1.522(6) . ?
C01I H01T 0.9900 . ?
C01I H01U 0.9900 . ?
C01I C01R 1.526(7) . ?
C01J H11 0.9500 . ?
C01K H3 0.9800 . ?
C01K HH 0.9800 . ?
C01K HI 0.9800 . ?
C01K C023 1.402(9) . ?
C01L H5 0.9800 . ?
C01L HJ 0.9800 . ?
C01L HK 0.9800 . ?
C01M H12 0.9800 . ?
C01M HL 0.9800 . ?
C01M HM 0.9800 . ?
C01N H01G 0.9800 . ?
C01N H01H 0.9800 . ?
C01N H01I 0.9800 . ?
C01O H13 0.9800 . ?
C01O HN 0.9800 . ?
C01O HO 0.9800 . ?
C01P H01J 0.9900 . ?
C01P H01K 0.9900 . ?
C01Q H8 0.9800 . ?
C01Q HP 0.9800 . ?
C01Q HQ 0.9800 . ?
C01R H01V 0.9800 . ?
C01R H01W 0.9800 . ?
C01R H01X 0.9800 . ?
C01S C027 1.688(18) . ?
C01S C23 1.448(14) . ?
C01T H01L 0.9900 . ?
C01T H01M 0.9900 . ?
C01T C01Z 1.515(9) . ?
C01U H01Y 0.9900 . ?
C01U HR 0.9900 . ?
C01U C01V 1.491(8) . ?
C01V H01Z 0.9900 . ?
C01V HS 0.9900 . ?
C01V C01Y 1.538(8) . ?
C01W H01 0.9900 . ?
C01W HT 0.9900 . ?
C01W C021 1.490(9) . ?
C01X H01N 0.9900 . ?
C01X H01O 0.9900 . ?
C01X C5 1.526(17) . ?
C01Y H1 0.9800 . ?
C01Y HU 0.9800 . ?
C01Y HV 0.9800 . ?
C01Z H01P 0.9900 . ?
C01Z H01Q 0.9900 . ?
C01Z C026 1.528(10) . ?
C020 H02A 0.9800 . ?
C020 H02B 0.9800 . ?
C020 H02C 0.9800 . ?
C020 C7 1.63(3) . ?
C021 H02O 0.9900 . ?
C021 H02P 0.9900 . ?
C021 C022 1.511(9) . ?
C022 H02Q 0.9800 . ?
C022 H02R 0.9800 . ?
C022 H02S 0.9800 . ?
C023 H02V 0.9800 . ?
C023 H02W 0.9800 . ?
C023 H02X 0.9800 . ?
C024 H02G 0.9800 . ?
C024 H02H 0.9800 . ?
C024 H02I 0.9800 . ?
C024 H02D 0.9800 . ?
C024 H02E 0.9800 . ?
C024 H02F 0.9800 . ?
C024 C5 1.417(12) . ?
C024 C6 1.753(16) . ?
C025 H02J 0.9900 . ?
C025 H02K 0.9900 . ?
C025 C35 1.59(3) . ?
C026 H02L 0.9800 . ?
C026 H02M 0.9800 . ?
C026 H02N 0.9800 . ?
C027 H02T 0.9900 . ?
C027 H02U 0.9900 . ?
C027 C2 1.497(18) . ?
C5 H5A 0.9900 . ?
C5 H5B 0.9900 . ?
C6 H6A 0.9900 . ?
C6 H6B 0.9900 . ?
C6 C11 1.486(17) . ?
C7 H7A 0.9900 . ?
C7 H7B 0.9900 . ?
C1 H1A 0.9900 . ?
C1 H1B 0.9900 . ?
C1 C3 1.80(2) . ?
C1 C23 1.41(2) . ?
C2 H2A 0.9900 . ?
C2 H2B 0.9900 . ?
C2 C4 1.74(2) . ?
C3 H3A 0.9800 . ?
C3 H3B 0.9800 . ?
C3 H3C 0.9800 . ?
C4 H4A 0.9800 . ?
C4 H4B 0.9800 . ?
C4 H4C 0.9800 . ?
C11 H11A 0.9900 . ?
C11 H11B 0.9900 . ?
C23 H23A 0.9900 . ?
C23 H23B 0.9900 . ?
C35 H35A 0.9800 . ?
C35 H35B 0.9800 . ?
C35 H35C 0.9800 . ?

loop_
_geom_torsion_atom_site_label_1
_geom_torsion_atom_site_label_2
_geom_torsion_atom_site_label_3
_geom_torsion_atom_site_label_4
_geom_torsion
_geom_torsion_site_symmetry_1
_geom_torsion_site_symmetry_2
_geom_torsion_site_symmetry_3
_geom_torsion_site_symmetry_4
_geom_torsion_publ_flag
Cu01 O004 C00T O00B -14.5(5) . . . . ?
Cu01 O004 C00T C01P 163.0(3) . . . . ?
Cu01 O005 C018 O00H -13.6(6) . . . . ?
Cu01 O005 C018 C01T 165.9(3) . . . . ?
Cu01 O007 C017 O00D -6.8(5) . . . . ?
Cu01 O007 C017 C01G 172.7(3) . . . . ?
Cu01 O00A C01A O00G -9.6(6) . . . . ?
Cu01 O00A C01A C01X 164.1(6) . . . . ?
Cu01 O00A C01A C11 -178.5(7) . . . . ?
Cu02 O003 C00Y O009 -33.8(5) . . . . ?
Cu02 O003 C00Y C015 146.6(3) . . . . ?
Cu02 O006 C01C O00I -8.9(6) . . . . ?
Cu02 O006 C01C C01U 168.7(4) . . . . ?
Cu02 O008 C01S O00R -19.3(7) . . . . ?
Cu02 O008 C01S C027 150.0(6) . . . . ?
Cu02 O008 C01S C23 173.7(9) . . . . ?
Cu02 O00C C011 O00E -5.2(7) . . . . ?
Cu02 O00C C011 C01W 175.8(4) . . . . ?
O003 C00Y C015 C01I 179.8(4) . . . . ?
O004 C00T C01P C01H 164.3(4) . . . . ?
O005 C018 C01T C01Z -136.6(5) . . . . ?
O006 C01C C01U C01V 13.5(8) . . . . ?
O007 C017 C01G C025 -91.4(6) . . . . ?
O007 C017 C01G C7 -155.2(8) . . . . ?
O008 C01S C027 C2 -166.6(10) . . . . ?
O008 C01S C23 C1 -72.0(19) . . . . ?
O009 C00Y C015 C01I 0.2(6) . . . . ?
O00A C01A C01X C5 -146.3(8) . . . . ?
O00A C01A C11 C6 -71.9(12) . . . . ?
O00B C00T C01P C01H -18.1(6) . . . . ?
O00C C011 C01W C021 119.2(6) . . . . ?
O00D C017 C01G C025 88.1(6) . . . . ?
O00D C017 C01G C7 24.3(9) . . . . ?
O00E C011 C01W C021 -59.8(8) . . . . ?
N00F C00S C00Z N00L -0.4(5) . . . . ?
O00G C01A C01X C5 27.2(14) . . . . ?
O00G C01A C11 C6 118.0(9) . . . . ?
O00H C018 C01T C01Z 42.8(8) . . . . ?
O00I C01C C01U C01V -168.7(5) . . . . ?
N00J C00W C010 N00K 0.0(5) . . . . ?
N00M C01F C01J N00O 0.2(6) . . . . ?
N00N C00X C014 N00P 0.5(5) . . . . ?
C00Q N00J C00W C010 0.1(5) . . . . ?
C00Q N00J C016 C01Q -102.8(5) . . . . ?
C00Q N00K C010 C00W -0.2(5) . . . . ?
O00R C01S C027 C2 1.8(16) . . . . ?
O00R C01S C23 C1 119.5(16) . . . . ?
C00S N00F C00U C01B -83.5(5) . . . . ?
C00S N00F C00V N00L 0.3(5) . . . . ?
C00U N00F C00S C00Z 177.5(4) . . . . ?
C00U N00F C00V N00L -177.1(4) . . . . ?
C00V N00F C00S C00Z 0.1(5) . . . . ?
C00V N00F C00U C01B 93.5(5) . . . . ?
C00V N00L C00Z C00S 0.6(5) . . . . ?
C00W N00J C00Q N00K -0.3(5) . . . . ?
C00W N00J C016 C01Q 71.0(5) . . . . ?
C00X N00N C019 N00P 0.2(5) . . . . ?
C00X N00N C01E C8 76.6(8) . . . . ?
C00Y C015 C01I C01R 177.8(4) . . . . ?
C00Z N00L C00V N00F -0.5(5) . . . . ?
C010 N00K C00Q N00J 0.3(5) . . . . ?
C011 C01W C021 C022 175.7(6) . . . . ?
C012 N00M C01D C01M 99.7(5) . . . . ?
C012 N00M C01F C01J -0.7(6) . . . . ?
C012 N00O C01J C01F 0.3(6) . . . . ?
C013 N00K C00Q N00J -178.2(4) . . . . ?
C013 N00K C010 C00W 178.3(4) . . . . ?
C014 N00P C019 N00N 0.1(5) . . . . ?
C014 N00P C01K C023 72.5(7) . . . . ?
C016 N00J C00Q N00K 174.4(4) . . . . ?
C016 N00J C00W C010 -174.7(4) . . . . ?
C017 C01G C025 C35 -73.4(16) . . . . ?
C017 C01G C7 C020 65.9(15) . . . . ?
C018 C01T C01Z C026 174.6(6) . . . . ?
C019 N00N C00X C014 -0.4(5) . . . . ?
C019 N00N C01E C8 -101.1(8) . . . . ?
C019 N00P C014 C00X -0.3(5) . . . . ?
C019 N00P C01K C023 -103.4(6) . . . . ?
C01A C01X C5 C024 69.8(11) . . . . ?
C01C C01U C01V C01Y -179.8(5) . . . . ?
C01D N00M C012 N00O -177.4(4) . . . . ?
C01D N00M C01F C01J 177.6(4) . . . . ?
C01E N00N C00X C014 -178.4(4) . . . . ?
C01E N00N C019 N00P 178.2(4) . . . . ?
C01F N00M C012 N00O 0.9(5) . . . . ?
C01F N00M C01D C01M -78.3(6) . . . . ?
C01J N00O C012 N00M -0.7(5) . . . . ?
C01K N00P C014 C00X -176.9(4) . . . . ?
C01K N00P C019 N00N 176.5(4) . . . . ?
C01L N00L C00V N00F 178.5(4) . . . . ?
C01L N00L C00Z C00S -178.4(4) . . . . ?
C01N C01H C01P C00T -70.8(6) . . . . ?
C01O N00O C012 N00M 179.3(5) . . . . ?
C01O N00O C01J C01F -179.7(5) . . . . ?
C01S C027 C2 C4 -173.6(10) . . . . ?
C024 C6 C11 C01A -70.0(11) . . . . ?
C3 C1 C23 C01S -147.7(15) . . . . ?
